data_4106013
loop_
_publ_author_name
'Tardito, Saverio'
'Bassanetti, Irene'
'Bignardi, Chiara'
'Elviri, Lisa'
'Tegoni, Matteo'
'Mucchino, Claudio'
'Bussolati, Ovidio'
'Franchi-Gazzola, Renata'
'Marchi\`o, Luciano'

_publ_section_title
;
 Copper Binding Agents Acting as Copper Ionophores Lead to Caspase
 Inhibition and Paraptotic Cell Death in Human Cancer Cells
;
_journal_coden_ASTM JACSAT
_journal_issue 16
_journal_name_full 'Journal of the American Chemical Society'
_journal_page_first 6235
_journal_page_last 6242
_journal_paper_doi 10.1021/ja109413c
_journal_volume 133
_journal_year 2011
_chemical_formula_moiety 'C40 H62 Cl4 Cu2 N6 O2 S2'
_chemical_formula_sum 'C40 H62 Cl4 Cu2 N6 O2 S2'
_chemical_formula_weight 991.96
_space_group_IT_number 2
_symmetry_cell_setting triclinic
_symmetry_space_group_name_Hall '-P 1'
_symmetry_space_group_name_H-M 'P -1'
_atom_sites_solution_hydrogens geom
_atom_sites_solution_primary direct
_atom_sites_solution_secondary difmap
_audit_creation_method SHELXL-97
_cell_angle_alpha 73.951(9)
_cell_angle_beta 74.725(9)
_cell_angle_gamma 68.733(9)
_cell_formula_units_Z 1
_cell_length_a 9.304(6)
_cell_length_b 11.801(8)
_cell_length_c 12.441(9)
_cell_measurement_reflns_used 1835
_cell_measurement_temperature 293(2)
_cell_measurement_theta_max 26.08
_cell_measurement_theta_min 1.73
_cell_volume 1202.9(14)
_computing_cell_refinement Saint
_computing_data_collection Smart
_computing_data_reduction Saint
_computing_structure_refinement 'SHELXL-97 (Sheldrick, 1997)'
_computing_structure_solution Sir2004
_diffrn_ambient_temperature 293(2)
_diffrn_measured_fraction_theta_full 0.970
_diffrn_measured_fraction_theta_max 0.970
_diffrn_measurement_device_type 'Bruker Smart 1000 CCD'
_diffrn_measurement_method 'Theta & omega scan'
_diffrn_radiation_monochromator graphite
_diffrn_radiation_source 'fine-focus sealed tube'
_diffrn_radiation_type MoK\a
_diffrn_radiation_wavelength 0.71073
_diffrn_reflns_av_R_equivalents 0.1416
_diffrn_reflns_av_sigmaI/netI 0.2658
_diffrn_reflns_limit_h_max 11
_diffrn_reflns_limit_h_min -11
_diffrn_reflns_limit_k_max 14
_diffrn_reflns_limit_k_min -14
_diffrn_reflns_limit_l_max 15
_diffrn_reflns_limit_l_min -14
_diffrn_reflns_number 11738
_diffrn_reflns_theta_full 26.08
_diffrn_reflns_theta_max 26.08
_diffrn_reflns_theta_min 1.73
_diffrn_standards_decay_% none
_exptl_absorpt_coefficient_mu 1.232
_exptl_absorpt_correction_T_max 1.000
_exptl_absorpt_correction_T_min 0.873
_exptl_absorpt_correction_type multi-scan
_exptl_absorpt_process_details SADABS
_exptl_crystal_colour green
_exptl_crystal_density_diffrn 1.369
_exptl_crystal_description plate
_exptl_crystal_F_000 518
_exptl_crystal_size_max 0.15
_exptl_crystal_size_mid 0.11
_exptl_crystal_size_min 0.05
_refine_diff_density_max 0.849
_refine_diff_density_min -0.460
_refine_diff_density_rms 0.082
_refine_ls_extinction_method none
_refine_ls_goodness_of_fit_ref 1.007
_refine_ls_hydrogen_treatment constr
_refine_ls_matrix_type full
_refine_ls_number_parameters 261
_refine_ls_number_reflns 4636
_refine_ls_number_restraints 0
_refine_ls_restrained_S_all 1.007
_refine_ls_R_factor_all 0.2196
_refine_ls_R_factor_gt 0.0679
_refine_ls_shift/su_max 0.000
_refine_ls_shift/su_mean 0.000
_refine_ls_structure_factor_coef Fsqd
_refine_ls_weighting_details 'calc w=1/[\s^2^(Fo^2^)+(0.0085P)^2^+0.0000P] where P=(Fo^2^+2Fc^2^)/3'
_refine_ls_weighting_scheme calc
_refine_ls_wR_factor_gt 0.0795
_refine_ls_wR_factor_ref 0.0948
_reflns_number_gt 1708
_reflns_number_total 4636
_reflns_threshold_expression >2sigma(I)
_cod_data_source_file ja109413c_si_009.cif
_cod_data_source_block mf2
_cod_depositor_comments
;
 Updated bibliographic information.

 Antanas Vaitkus,
 2019-10-11
;
_cod_database_code 4106013

loop_
_symmetry_equiv_pos_as_xyz
'x, y, z'
'-x, -y, -z'

loop_
_atom_site_label
_atom_site_type_symbol
_atom_site_fract_x
_atom_site_fract_y
_atom_site_fract_z
_atom_site_U_iso_or_equiv
_atom_site_adp_type
_atom_site_occupancy
_atom_site_symmetry_multiplicity
_atom_site_calc_flag
_atom_site_refinement_flags
Cu Cu 0.14673(11) 0.08424(8) 0.91356(9) 0.0445(3) Uani 1 1 d .
Cl1 Cl 0.1678(2) -0.11615(15) 1.01613(16) 0.0519(6) Uani 1 1 d .
Cl2 Cl 0.2229(2) 0.01869(17) 0.74531(16) 0.0575(6) Uani 1 1 d .
S12 S 0.5899(3) 0.1969(2) 0.71981(19) 0.0662(7) Uani 1 1 d .
N21 N 0.1341(7) 0.2623(5) 0.8296(5) 0.0389(16) Uani 1 1 d .
N13 N 0.1845(7) 0.1293(5) 1.0503(5) 0.0395(16) Uani 1 1 d .
N11 N 0.2304(6) 0.3148(5) 0.8504(4) 0.0327(15) Uani 1 1 d .
O13 O 0.2562(6) 0.2173(5) 1.3277(5) 0.0653(16) Uani 1 1 d .
C13 C 0.2863(8) 0.1958(6) 1.0347(6) 0.039(2) Uani 1 1 d .
C43 C 0.1342(9) 0.1188(7) 1.2500(7) 0.046(2) Uani 1 1 d .
C23 C 0.3171(8) 0.2254(6) 1.1282(7) 0.042(2) Uani 1 1 d .
C31 C 0.1940(8) 0.4398(7) 0.7968(6) 0.046(2) Uani 1 1 d .
C53 C 0.1097(8) 0.0951(6) 1.1562(6) 0.041(2) Uani 1 1 d .
H53 H 0.0380 0.0534 1.1659 0.050 Uiso 1 1 calc R
C63 C 0.4357(7) 0.2917(6) 1.1106(6) 0.060(3) Uani 1 1 d .
H63A H 0.4137 0.3318 1.1732 0.089 Uiso 1 1 calc R
H63B H 0.4296 0.3528 1.0411 0.089 Uiso 1 1 calc R
H63C H 0.5392 0.2327 1.1064 0.089 Uiso 1 1 calc R
C11 C 0.0392(9) 0.3479(7) 0.7612(6) 0.045(2) Uani 1 1 d .
C12 C 0.3548(8) 0.2412(6) 0.9144(6) 0.0383(19) Uani 1 1 d .
H12 H 0.4065 0.2988 0.9179 0.046 Uiso 1 1 calc R
C22 C 0.4825(8) 0.1412(6) 0.8547(6) 0.053(2) Uani 1 1 d .
H22A H 0.4337 0.0864 0.8434 0.064 Uiso 1 1 calc R
H22B H 0.5565 0.0920 0.9051 0.064 Uiso 1 1 calc R
C21 C 0.0718(8) 0.4626(6) 0.7413(6) 0.051(2) Uani 1 1 d .
H21 H 0.0206 0.5383 0.6990 0.061 Uiso 1 1 calc R
C71 C 0.2723(9) 0.5279(7) 0.8080(8) 0.069(3) Uani 1 1 d .
H71 H 0.3781 0.4791 0.8229 0.082 Uiso 1 1 calc R
C41 C -0.0839(8) 0.3284(6) 0.7222(6) 0.044(2) Uani 1 1 d .
H41 H -0.0918 0.2462 0.7625 0.052 Uiso 1 1 calc R
C33 C 0.2389(9) 0.1822(7) 1.2341(7) 0.051(2) Uani 1 1 d .
C83 C 0.0446(8) 0.0765(6) 1.3672(6) 0.072(3) Uani 1 1 d .
H83A H 0.1153 0.0087 1.4099 0.109 Uiso 1 1 calc R
H83B H -0.0372 0.0501 1.3588 0.109 Uiso 1 1 calc R
H83C H -0.0005 0.1443 1.4068 0.109 Uiso 1 1 calc R
C73 C 0.3564(9) 0.1239(8) 1.3997(7) 0.102(3) Uani 1 1 d .
H73A H 0.3673 0.0434 1.3891 0.153 Uiso 1 1 calc R
H73B H 0.3118 0.1297 1.4777 0.153 Uiso 1 1 calc R
H73C H 0.4577 0.1356 1.3809 0.153 Uiso 1 1 calc R
C81 C 0.1756(10) 0.5883(7) 0.9143(8) 0.106(4) Uani 1 1 d .
H81A H 0.0793 0.6490 0.8957 0.160 Uiso 1 1 calc R
H81B H 0.2360 0.6276 0.9344 0.160 Uiso 1 1 calc R
H81C H 0.1527 0.5250 0.9773 0.160 Uiso 1 1 calc R
C32 C 0.4614(8) 0.2373(7) 0.6185(6) 0.080(3) Uani 1 1 d .
H32A H 0.4182 0.1714 0.6297 0.120 Uiso 1 1 calc R
H32B H 0.5201 0.2493 0.5426 0.120 Uiso 1 1 calc R
H32C H 0.3779 0.3125 0.6297 0.120 Uiso 1 1 calc R
C51 C -0.0397(9) 0.3273(7) 0.5979(7) 0.090(3) Uani 1 1 d .
H51A H -0.0247 0.4050 0.5563 0.135 Uiso 1 1 calc R
H51B H -0.1219 0.3151 0.5736 0.135 Uiso 1 1 calc R
H51C H 0.0558 0.2609 0.5839 0.135 Uiso 1 1 calc R
C61 C -0.2447(8) 0.4237(7) 0.7511(8) 0.102(4) Uani 1 1 d .
H61A H -0.2652 0.4274 0.8300 0.153 Uiso 1 1 calc R
H61B H -0.3243 0.3995 0.7361 0.153 Uiso 1 1 calc R
H61C H -0.2451 0.5039 0.7051 0.153 Uiso 1 1 calc R
C91 C 0.2870(10) 0.6243(7) 0.6996(7) 0.106(3) Uani 1 1 d .
H91A H 0.3529 0.5837 0.6387 0.159 Uiso 1 1 calc R
H91B H 0.3323 0.6805 0.7106 0.159 Uiso 1 1 calc R
H91C H 0.1849 0.6696 0.6808 0.159 Uiso 1 1 calc R

loop_
_atom_site_aniso_label
_atom_site_aniso_U_11
_atom_site_aniso_U_22
_atom_site_aniso_U_33
_atom_site_aniso_U_23
_atom_site_aniso_U_13
_atom_site_aniso_U_12
Cu 0.0521(7) 0.0298(6) 0.0518(7) -0.0069(5) -0.0102(6) -0.0135(5)
Cl1 0.0575(15) 0.0301(12) 0.0638(15) -0.0073(11) -0.0103(12) -0.0110(10)
Cl2 0.0698(16) 0.0514(14) 0.0587(15) -0.0207(12) -0.0018(12) -0.0273(12)
S12 0.0607(17) 0.0725(17) 0.0659(18) -0.0199(14) 0.0106(13) -0.0326(14)
N21 0.046(5) 0.028(4) 0.047(4) -0.005(3) -0.016(3) -0.013(3)
N13 0.043(4) 0.031(4) 0.048(5) -0.007(3) -0.015(4) -0.011(3)
N11 0.044(4) 0.028(4) 0.036(4) 0.000(3) -0.010(3) -0.025(3)
O13 0.073(4) 0.073(4) 0.054(4) -0.024(3) -0.021(3) -0.013(3)
C13 0.033(5) 0.030(5) 0.045(6) 0.003(4) -0.013(4) -0.003(4)
C43 0.055(6) 0.046(5) 0.042(6) -0.011(4) -0.004(5) -0.023(5)
C23 0.046(6) 0.036(5) 0.038(6) -0.018(4) -0.001(5) -0.002(4)
C31 0.044(6) 0.035(5) 0.058(6) -0.004(4) -0.015(5) -0.014(4)
C53 0.052(6) 0.042(5) 0.020(5) 0.003(4) -0.006(4) -0.011(4)
C63 0.035(5) 0.060(6) 0.107(7) -0.057(5) -0.002(5) -0.020(4)
C11 0.051(6) 0.037(5) 0.045(5) 0.001(4) -0.010(4) -0.017(4)
C12 0.046(5) 0.027(4) 0.043(5) 0.000(4) -0.016(4) -0.013(4)
C22 0.056(6) 0.029(5) 0.073(6) -0.027(5) -0.010(5) -0.001(4)
C21 0.052(6) 0.027(5) 0.070(6) -0.003(4) -0.017(5) -0.009(4)
C71 0.066(7) 0.032(5) 0.118(9) 0.002(6) -0.036(6) -0.026(5)
C41 0.048(6) 0.044(5) 0.050(6) -0.004(4) -0.026(5) -0.019(4)
C33 0.055(6) 0.049(6) 0.042(6) -0.022(5) -0.018(5) 0.008(5)
C83 0.079(7) 0.063(6) 0.066(7) -0.006(5) -0.013(5) -0.016(5)
C73 0.106(8) 0.126(9) 0.100(8) -0.045(7) -0.059(7) -0.021(7)
C81 0.116(9) 0.062(6) 0.180(11) -0.073(7) -0.071(8) -0.005(6)
C32 0.100(7) 0.088(7) 0.059(6) -0.030(5) 0.002(5) -0.037(6)
C51 0.128(9) 0.108(8) 0.069(7) -0.013(6) -0.035(6) -0.070(7)
C61 0.052(7) 0.056(6) 0.225(12) -0.040(7) -0.060(7) -0.014(5)
C91 0.111(8) 0.076(7) 0.134(9) 0.030(7) -0.040(7) -0.059(6)

loop_
_atom_type_symbol
_atom_type_description
_atom_type_scat_dispersion_real
_atom_type_scat_dispersion_imag
_atom_type_scat_source
C C 0.0033 0.0016 'International Tables Vol C Tables 4.2.6.8 and 6.1.1.4'
H H 0.0000 0.0000 'International Tables Vol C Tables 4.2.6.8 and 6.1.1.4'
N N 0.0061 0.0033 'International Tables Vol C Tables 4.2.6.8 and 6.1.1.4'
O O 0.0106 0.0060 'International Tables Vol C Tables 4.2.6.8 and 6.1.1.4'
Cl Cl 0.1484 0.1585 'International Tables Vol C Tables 4.2.6.8 and 6.1.1.4'
Cu Cu 0.3201 1.2651 'International Tables Vol C Tables 4.2.6.8 and 6.1.1.4'
S S 0.1246 0.1234 'International Tables Vol C Tables 4.2.6.8 and 6.1.1.4'

loop_
_geom_angle_atom_site_label_1
_geom_angle_atom_site_label_2
_geom_angle_atom_site_label_3
_geom_angle
_geom_angle_site_symmetry_3
N21 Cu N13 86.9(2) .
N21 Cu Cl2 90.90(18) .
N13 Cu Cl2 154.21(18) .
N21 Cu Cl1 176.73(19) .
N13 Cu Cl1 89.99(17) .
Cl2 Cu Cl1 91.52(9) .
N21 Cu Cl1 98.68(18) 2_557
N13 Cu Cl1 97.96(18) 2_557
Cl2 Cu Cl1 107.77(7) 2_557
Cl1 Cu Cl1 82.67(7) 2_557
Cu Cl1 Cu 97.33(7) 2_557
C22 S12 C32 105.4(3) .
C11 N21 N11 108.8(6) .
C11 N21 Cu 133.3(5) .
N11 N21 Cu 117.7(4) .
C53 N13 C13 118.8(6) .
C53 N13 Cu 120.6(5) .
C13 N13 Cu 120.6(5) .
N21 N11 C31 110.0(5) .
N21 N11 C12 121.1(5) .
C31 N11 C12 128.8(6) .
C33 O13 C73 116.3(6) .
N13 C13 C23 121.6(7) .
N13 C13 C12 116.5(7) .
C23 C13 C12 121.8(7) .
C53 C43 C33 117.8(8) .
C53 C43 C83 119.7(7) .
C33 C43 C83 122.5(8) .
C33 C23 C13 115.2(7) .
C33 C23 C63 123.6(7) .
C13 C23 C63 121.0(7) .
C21 C31 N11 105.9(6) .
C21 C31 C71 130.2(7) .
N11 C31 C71 123.8(7) .
N13 C53 C43 123.0(7) .
N13 C53 H53 118.5 .
C43 C53 H53 118.5 .
C23 C63 H63A 109.5 .
C23 C63 H63B 109.5 .
H63A C63 H63B 109.5 .
C23 C63 H63C 109.5 .
H63A C63 H63C 109.5 .
H63B C63 H63C 109.5 .
N21 C11 C21 107.8(7) .
N21 C11 C41 125.3(7) .
C21 C11 C41 126.7(7) .
N11 C12 C13 110.0(6) .
N11 C12 C22 113.2(6) .
C13 C12 C22 115.3(6) .
N11 C12 H12 105.8 .
C13 C12 H12 105.8 .
C22 C12 H12 105.8 .
C12 C22 S12 115.9(5) .
C12 C22 H22A 108.3 .
S12 C22 H22A 108.3 .
C12 C22 H22B 108.3 .
S12 C22 H22B 108.3 .
H22A C22 H22B 107.4 .
C31 C21 C11 107.4(6) .
C31 C21 H21 126.3 .
C11 C21 H21 126.3 .
C91 C71 C31 111.6(7) .
C91 C71 C81 112.4(7) .
C31 C71 C81 108.1(7) .
C91 C71 H71 108.2 .
C31 C71 H71 108.2 .
C81 C71 H71 108.2 .
C11 C41 C51 110.5(6) .
C11 C41 C61 112.2(6) .
C51 C41 C61 111.6(7) .
C11 C41 H41 107.4 .
C51 C41 H41 107.4 .
C61 C41 H41 107.4 .
C43 C33 C23 123.5(8) .
C43 C33 O13 119.0(8) .
C23 C33 O13 117.2(8) .
C43 C83 H83A 109.5 .
C43 C83 H83B 109.5 .
H83A C83 H83B 109.5 .
C43 C83 H83C 109.5 .
H83A C83 H83C 109.5 .
H83B C83 H83C 109.5 .
O13 C73 H73A 109.5 .
O13 C73 H73B 109.5 .
H73A C73 H73B 109.5 .
O13 C73 H73C 109.5 .
H73A C73 H73C 109.5 .
H73B C73 H73C 109.5 .
C71 C81 H81A 109.5 .
C71 C81 H81B 109.5 .
H81A C81 H81B 109.5 .
C71 C81 H81C 109.5 .
H81A C81 H81C 109.5 .
H81B C81 H81C 109.5 .
S12 C32 H32A 109.5 .
S12 C32 H32B 109.5 .
H32A C32 H32B 109.5 .
S12 C32 H32C 109.5 .
H32A C32 H32C 109.5 .
H32B C32 H32C 109.5 .
C41 C51 H51A 109.5 .
C41 C51 H51B 109.5 .
H51A C51 H51B 109.5 .
C41 C51 H51C 109.5 .
H51A C51 H51C 109.5 .
H51B C51 H51C 109.5 .
C41 C61 H61A 109.5 .
C41 C61 H61B 109.5 .
H61A C61 H61B 109.5 .
C41 C61 H61C 109.5 .
H61A C61 H61C 109.5 .
H61B C61 H61C 109.5 .
C71 C91 H91A 109.5 .
C71 C91 H91B 109.5 .
H91A C91 H91B 109.5 .
C71 C91 H91C 109.5 .
H91A C91 H91C 109.5 .
H91B C91 H91C 109.5 .

loop_
_geom_bond_atom_site_label_1
_geom_bond_atom_site_label_2
_geom_bond_distance
_geom_bond_site_symmetry_2
Cu N21 2.048(6) .
Cu N13 2.062(6) .
Cu Cl2 2.280(3) .
Cu Cl1 2.321(2) .
Cu Cl1 2.740(3) 2_557
Cl1 Cu 2.740(3) 2_557
S12 C22 1.797(7) .
S12 C32 1.815(7) .
N21 C11 1.341(8) .
N21 N11 1.366(6) .
N13 C53 1.345(7) .
N13 C13 1.381(7) .
N11 C31 1.395(7) .
N11 C12 1.450(7) .
O13 C33 1.402(8) .
O13 C73 1.427(8) .
C13 C23 1.425(9) .
C13 C12 1.494(8) .
C43 C53 1.363(8) .
C43 C33 1.376(9) .
C43 C83 1.527(9) .
C23 C33 1.385(9) .
C23 C63 1.511(8) .
C31 C21 1.390(8) .
C31 C71 1.521(9) .
C53 H53 0.9300 .
C63 H63A 0.9600 .
C63 H63B 0.9600 .
C63 H63C 0.9600 .
C11 C21 1.436(8) .
C11 C41 1.464(8) .
C12 C22 1.536(7) .
C12 H12 0.9800 .
C22 H22A 0.9700 .
C22 H22B 0.9700 .
C21 H21 0.9300 .
C71 C91 1.516(10) .
C71 C81 1.579(11) .
C71 H71 0.9800 .
C41 C51 1.495(9) .
C41 C61 1.533(8) .
C41 H41 0.9800 .
C83 H83A 0.9600 .
C83 H83B 0.9600 .
C83 H83C 0.9600 .
C73 H73A 0.9600 .
C73 H73B 0.9600 .
C73 H73C 0.9600 .
C81 H81A 0.9600 .
C81 H81B 0.9600 .
C81 H81C 0.9600 .
C32 H32A 0.9600 .
C32 H32B 0.9600 .
C32 H32C 0.9600 .
C51 H51A 0.9600 .
C51 H51B 0.9600 .
C51 H51C 0.9600 .
C61 H61A 0.9600 .
C61 H61B 0.9600 .
C61 H61C 0.9600 .
C91 H91A 0.9600 .
C91 H91B 0.9600 .
C91 H91C 0.9600 .
